data_4318996
loop_
_publ_author_name
'Augusto Cingolani'
Effendy
'Maura Pellei'
'Claudio Pettinari'
'Carlo Santini'
'Brian W. Skelton'
'Allan H. White'

_publ_contact_author_address
;
  Department of Chemistry
  University of Western Australia
  35 Stirling Highway
  Crawley
  Western Australia 6009
  Australia
;
_publ_contact_author_email bws@crystal.uwa.edu.au
_publ_contact_author_fax (+61)_08_9380_1118
_publ_contact_author_name 'Skelton, B. W.'
_publ_contact_author_phone (+61)_08-9380_3481
_publ_section_title
;
 Variable Coordination Modes of NO2- in a Series of Ag(I) Complexes
 Containing Triorganophosphines, -arsines, and -stibines. Syntheses,
 Spectroscopic Characterization (IR, 1H and 31P NMR, Electrospray
 Ionization Mass), and Structures of [AgNO2(R3E)x] Adducts (E = P, As, Sb,
 x = 1-3)
;
_journal_name_full 'Inorganic Chemistry'
_journal_page_first 6633
_journal_page_last 6645
_journal_paper_doi 10.1021/ic020375g
_journal_volume 41
_journal_year 2002
_chemical_formula_sum 'C42 H42 Ag N O2 P2'
_chemical_formula_weight 762.62
_space_group_IT_number 14
_symmetry_cell_setting monoclinic
_symmetry_space_group_name_Hall '-P 2yn'
_symmetry_space_group_name_H-M 'P 1 21/n 1'
_cell_angle_alpha 90.00000
_cell_angle_beta 92.183(4)
_cell_angle_gamma 90.00000
_cell_formula_units_Z 4
_cell_length_a 12.516(2)
_cell_length_b 22.409(4)
_cell_length_c 13.020(2)
_cell_measurement_reflns_used 8192
_cell_measurement_temperature 150
_cell_measurement_theta_max 28.2
_cell_measurement_theta_min 2.2
_cell_volume 3649.1(10)
_computing_cell_refinement 'Siemens SAINT (Siemens, 1995)'
_computing_data_collection 'Siemens SMART (Siemens, 1995)'
_computing_data_reduction 'xtal ADDREF SORTRF'
_computing_molecular_graphics xtal
_computing_publication_material 'xtal BONDLA CIFIO'
_computing_structure_refinement 'xtal CRYLSQ'
_computing_structure_solution xtal
_diffrn_ambient_temperature 150
_diffrn_measurement_device_type
;
Bruker SMART CCD diffractometer
;
_diffrn_measurement_method '\w scans'
_diffrn_radiation_detector 'CCD area detector'
_diffrn_radiation_monochromator graphite
_diffrn_radiation_source 'sealed tube'
_diffrn_radiation_type 'Mo K\a'
_diffrn_radiation_wavelength .71073
_diffrn_reflns_av_R_equivalents .036
_diffrn_reflns_av_sigmaI/netI .086
_diffrn_reflns_limit_h_max 21
_diffrn_reflns_limit_h_min -21
_diffrn_reflns_limit_k_max 37
_diffrn_reflns_limit_k_min 0
_diffrn_reflns_limit_l_max 21
_diffrn_reflns_limit_l_min 0
_diffrn_reflns_number 69781
_diffrn_reflns_theta_max 37.32
_diffrn_reflns_theta_min 2.22
_diffrn_standards_decay_% 0
_exptl_absorpt_coefficient_mu .677
_exptl_absorpt_correction_T_max .863
_exptl_absorpt_correction_T_min .730
_exptl_absorpt_correction_type multi-scan
_exptl_absorpt_process_details
;
SADABS; Sheldrick, 1996
;
_exptl_crystal_colour colourless
_exptl_crystal_density_diffrn 1.388
_exptl_crystal_description prism
_exptl_crystal_F_000 1576
_exptl_crystal_size_max .35
_exptl_crystal_size_mid .28
_exptl_crystal_size_min .18
_refine_diff_density_max 1.297
_refine_diff_density_min -.555
_refine_ls_goodness_of_fit_all .988
_refine_ls_goodness_of_fit_ref 1.052
_refine_ls_hydrogen_treatment noref
_refine_ls_matrix_type full
_refine_ls_number_constraints 0
_refine_ls_number_parameters 433
_refine_ls_number_reflns 12855
_refine_ls_number_restraints 0
_refine_ls_R_factor_all .064
_refine_ls_R_factor_gt .036
_refine_ls_shift/su_max .008
_refine_ls_shift/su_mean .0001
_refine_ls_structure_factor_coef F
_refine_ls_weighting_scheme calc
_refine_ls_wR_factor_all .045
_refine_ls_wR_factor_ref .04
_reflns_d_resolution_high .586
_reflns_d_resolution_low 9.176
_reflns_Friedel_coverage 0
_reflns_limit_h_max 21
_reflns_limit_h_min 0
_reflns_limit_k_max 37
_reflns_limit_k_min 0
_reflns_limit_l_max 21
_reflns_limit_l_min -21
_reflns_number_gt 12855
_reflns_number_total 18310
_reflns_threshold_expression 'F    > 4.00 sig(F   )'
_cod_data_source_file ic020375g_04.cif
_cod_data_source_block cpotno
_cod_original_sg_symbol_Hall -p_2yn
_cod_original_formula_sum 'C42 H42 Ag1 N1 O2 P2'
_cod_database_code 4318996

loop_
_symmetry_equiv_pos_as_xyz
+x,+y,+z
1/2-x,1/2+y,1/2-z
-x,-y,-z
1/2+x,1/2-y,1/2+z

loop_
_atom_site_label
_atom_site_fract_x
_atom_site_fract_y
_atom_site_fract_z
_atom_site_U_iso_or_equiv
_atom_site_adp_type
_atom_site_calc_flag
_atom_site_calc_attached_atom
_atom_site_occupancy
_atom_site_disorder_assembly
_atom_site_disorder_group
Ag .650974(8) .640015(5) .241763(9) .01888(5) Uani ? ? 1.00000 ? ?
N .64746(15) .77054(8) .22375(15) .0408(9) Uani ? ? 1.00000 ? ?
O1 .59579(15) .73649(8) .16463(14) .0535(10) Uani ? ? 1.00000 ? ?
O2 .70307(14) .74401(7) .29022(12) .0483(9) Uani ? ? 1.00000 ? ?
P1 .83628(3) .608695(17) .22456(3) .01690(15) Uani ? ? 1.00000 ? ?
C111 .87832(12) .62176(7) .09321(12) .0210(6) Uani ? ? 1.00000 ? ?
C112 .97402(14) .60170(9) .05087(14) .0293(8) Uani ? ? 1.00000 ? ?
C1121 1.05735(16) .56500(11) .10877(17) .0417(11) Uani ? ? 1.00000 ? ?
C113 .99283(17) .61746(10) -.05082(15) .0384(10) Uani ? ? 1.00000 ? ?
C114 .92227(18) .65182(10) -.10949(15) .0381(10) Uani ? ? 1.00000 ? ?
C115 .82914(16) .67154(9) -.06769(13) .0320(9) Uani ? ? 1.00000 ? ?
C116 .80725(13) .65642(8) .03265(13) .0239(7) Uani ? ? 1.00000 ? ?
C121 .92225(11) .65551(7) .30786(12) .0191(6) Uani ? ? 1.00000 ? ?
C122 .90213(12) .66067(7) .41343(12) .0216(7) Uani ? ? 1.00000 ? ?
C1221 .81192(14) .62827(8) .46294(13) .0281(8) Uani ? ? 1.00000 ? ?
C123 .96678(14) .69874(8) .47319(13) .0274(8) Uani ? ? 1.00000 ? ?
C124 1.04743(14) .73228(8) .43125(15) .0317(9) Uani ? ? 1.00000 ? ?
C125 1.06461(14) .72835(8) .32757(16) .0304(8) Uani ? ? 1.00000 ? ?
C126 1.00290(12) .68982(7) .26616(13) .0233(7) Uani ? ? 1.00000 ? ?
C131 .87131(12) .53189(7) .25971(12) .0199(6) Uani ? ? 1.00000 ? ?
C132 .81318(13) .48397(7) .21514(12) .0218(7) Uani ? ? 1.00000 ? ?
C1321 .72696(15) .49311(8) .13288(15) .0305(8) Uani ? ? 1.00000 ? ?
C133 .83750(14) .42614(7) .24957(14) .0275(8) Uani ? ? 1.00000 ? ?
C134 .91722(15) .41525(8) .32353(14) .0301(8) Uani ? ? 1.00000 ? ?
C135 .97476(15) .46225(8) .36638(15) .0312(9) Uani ? ? 1.00000 ? ?
C136 .95166(14) .52026(7) .33491(14) .0261(7) Uani ? ? 1.00000 ? ?
P2 .46547(3) .611512(18) .26765(3) .01839(16) Uani ? ? 1.00000 ? ?
C211 .38089(12) .64614(7) .16700(12) .0220(7) Uani ? ? 1.00000 ? ?
C212 .40051(13) .63575(8) .06250(13) .0254(7) Uani ? ? 1.00000 ? ?
C2121 .48828(16) .59525(9) .02837(14) .0345(9) Uani ? ? 1.00000 ? ?
C213 .33715(15) .66577(9) -.01196(14) .0321(9) Uani ? ? 1.00000 ? ?
C214 .25869(15) .70592(9) .01473(16) .0363(10) Uani ? ? 1.00000 ? ?
C215 .24292(15) .71745(9) .11683(17) .0365(10) Uani ? ? 1.00000 ? ?
C216 .30321(13) .68770(8) .19304(14) .0287(8) Uani ? ? 1.00000 ? ?
C221 .43143(13) .53221(7) .26447(14) .0249(7) Uani ? ? 1.00000 ? ?
C222 .49160(15) .49181(8) .32579(14) .0297(8) Uani ? ? 1.00000 ? ?
C2221 .58380(15) .51121(9) .39541(15) .0331(9) Uani ? ? 1.00000 ? ?
C223 .4641(2) .43159(9) .32116(19) .0443(12) Uani ? ? 1.00000 ? ?
C224 .3809(2) .41113(10) .2571(2) .0544(14) Uani ? ? 1.00000 ? ?
C225 .3226(2) .45079(10) .1961(2) .0466(12) Uani ? ? 1.00000 ? ?
C226 .34824(16) .51089(9) .19957(16) .0339(9) Uani ? ? 1.00000 ? ?
C231 .42031(13) .64160(8) .39019(12) .0245(7) Uani ? ? 1.00000 ? ?
C232 .32426(14) .62932(8) .43750(14) .0292(8) Uani ? ? 1.00000 ? ?
C2321 .24075(17) .58777(11) .39336(17) .0402(11) Uani ? ? 1.00000 ? ?
C233 .30374(16) .65771(9) .53148(15) .0336(9) Uani ? ? 1.00000 ? ?
C234 .37615(16) .69715(9) .57676(15) .0339(9) Uani ? ? 1.00000 ? ?
C235 .47056(15) .71028(9) .52981(15) .0326(9) Uani ? ? 1.00000 ? ?
C236 .49323(14) .68324(8) .43767(14) .0280(8) Uani ? ? 1.00000 ? ?
H1121a 1.06427 .57856 .17756 .06300 Uiso ? ? 1.00000 ? ?
H1121b 1.12364 .56848 .07658 .06300 Uiso ? ? 1.00000 ? ?
H1121c 1.03512 .52429 .10792 .06300 Uiso ? ? 1.00000 ? ?
H113 1.05670 .60397 -.08062 .04800 Uiso ? ? 1.00000 ? ?
H114 .93784 .66169 -.17823 .04800 Uiso ? ? 1.00000 ? ?
H115 .78028 .69531 -.10743 .04000 Uiso ? ? 1.00000 ? ?
H116 .74272 .66989 .06094 .03000 Uiso ? ? 1.00000 ? ?
H1221a .81587 .58696 .44736 .04200 Uiso ? ? 1.00000 ? ?
H1221b .74554 .64382 .43719 .04200 Uiso ? ? 1.00000 ? ?
H1221c .81750 .63370 .53528 .04200 Uiso ? ? 1.00000 ? ?
H123 .95541 .70179 .54463 .03400 Uiso ? ? 1.00000 ? ?
H124 1.09041 .75783 .47371 .04000 Uiso ? ? 1.00000 ? ?
H125 1.11860 .75193 .29830 .03800 Uiso ? ? 1.00000 ? ?
H126 1.01600 .68678 .19494 .02900 Uiso ? ? 1.00000 ? ?
H1321a .66954 .51490 .16067 .04600 Uiso ? ? 1.00000 ? ?
H1321b .70161 .45547 .10907 .04600 Uiso ? ? 1.00000 ? ?
H1321c .75550 .51480 .07783 .04600 Uiso ? ? 1.00000 ? ?
H133 .79802 .39344 .22118 .03400 Uiso ? ? 1.00000 ? ?
H134 .93256 .37549 .34478 .03800 Uiso ? ? 1.00000 ? ?
H135 1.02987 .45497 .41705 .03900 Uiso ? ? 1.00000 ? ?
H136 .99104 .55254 .36477 .03300 Uiso ? ? 1.00000 ? ?
H2121a .47811 .55652 .05575 .05200 Uiso ? ? 1.00000 ? ?
H2121b .55537 .61057 .05252 .05200 Uiso ? ? 1.00000 ? ?
H2121c .48641 .59336 -.04451 .05200 Uiso ? ? 1.00000 ? ?
H213 .34816 .65844 -.08245 .04000 Uiso ? ? 1.00000 ? ?
H214 .21617 .72531 -.03699 .04600 Uiso ? ? 1.00000 ? ?
H215 .19044 .74577 .13547 .04600 Uiso ? ? 1.00000 ? ?
H216 .29131 .69578 .26346 .03600 Uiso ? ? 1.00000 ? ?
H2221a .56256 .54370 .43639 .04900 Uiso ? ? 1.00000 ? ?
H2221b .64189 .52301 .35490 .04900 Uiso ? ? 1.00000 ? ?
H2221c .60512 .47860 .43801 .04900 Uiso ? ? 1.00000 ? ?
H223 .50309 .40385 .36278 .05600 Uiso ? ? 1.00000 ? ?
H224 .36372 .36986 .25508 .06800 Uiso ? ? 1.00000 ? ?
H225 .26568 .43699 .15224 .05800 Uiso ? ? 1.00000 ? ?
H226 .30843 .53816 .15733 .04200 Uiso ? ? 1.00000 ? ?
H2321a .26724 .54811 .39378 .05900 Uiso ? ? 1.00000 ? ?
H2321b .17844 .58964 .43309 .05900 Uiso ? ? 1.00000 ? ?
H2321c .22281 .59957 .32462 .05900 Uiso ? ? 1.00000 ? ?
H233 .23923 .64954 .56432 .04200 Uiso ? ? 1.00000 ? ?
H234 .36097 .71538 .64070 .04200 Uiso ? ? 1.00000 ? ?
H235 .51974 .73789 .56075 .04100 Uiso ? ? 1.00000 ? ?
H236 .55803 .69224 .40562 .03500 Uiso ? ? 1.00000 ? ?

loop_
_atom_site_aniso_label
_atom_site_aniso_U_11
_atom_site_aniso_U_22
_atom_site_aniso_U_33
_atom_site_aniso_U_12
_atom_site_aniso_U_13
_atom_site_aniso_U_23
Ag .01456(4) .02056(5) .02147(5) .00082(4) -.00000(3) -.00029(4)
N .0505(11) .0247(8) .0477(11) .0039(7) .0087(9) .0065(7)
O1 .0595(11) .0450(9) .0540(10) -.0010(8) -.0232(8) .0200(8)
O2 .0639(11) .0347(8) .0449(9) -.0018(7) -.0152(8) -.0081(7)
P1 .01426(15) .01641(16) .01992(16) -.00013(12) -.00070(12) -.00099(13)
C111 .0200(6) .0222(7) .0208(7) -.0034(5) .0016(5) -.0038(5)
C112 .0260(8) .0327(9) .0296(8) .0010(7) .0064(6) -.0055(7)
C1121 .0288(9) .0524(13) .0448(11) .0158(9) .0123(8) .0003(10)
C113 .0376(10) .0478(12) .0307(9) .0002(9) .0136(8) -.0065(9)
C114 .0459(11) .0459(12) .0229(8) -.0087(9) .0074(8) -.0024(8)
C115 .0363(9) .0358(9) .0235(8) -.0076(8) -.0037(7) .0023(7)
C116 .0225(7) .0262(7) .0228(7) -.0037(6) -.0018(5) .0002(6)
C121 .0156(6) .0176(6) .0237(7) .0016(5) -.0031(5) -.0017(5)
C122 .0194(6) .0224(7) .0227(7) .0036(5) -.0025(5) -.0027(6)
C1221 .0256(8) .0356(9) .0233(7) .0007(6) .0018(6) .0003(6)
C123 .0251(8) .0295(8) .0272(8) .0049(6) -.0047(6) -.0081(6)
C124 .0255(8) .0277(8) .0412(10) -.0006(6) -.0084(7) -.0120(7)
C125 .0222(7) .0256(8) .0429(10) -.0067(6) -.0020(7) -.0048(7)
C126 .0201(7) .0221(7) .0275(7) -.0022(5) -.0005(5) -.0016(6)
C131 .0189(6) .0175(6) .0235(7) .0008(5) .0012(5) .0001(5)
C132 .0227(7) .0198(7) .0232(7) -.0005(5) .0030(5) -.0026(5)
C1321 .0307(9) .0259(8) .0344(9) -.0030(7) -.0068(7) -.0070(7)
C133 .0338(9) .0191(7) .0299(8) -.0021(6) .0072(7) -.0030(6)
C134 .0373(9) .0203(7) .0331(9) .0066(7) .0053(7) .0039(6)
C135 .0335(9) .0267(8) .0329(9) .0076(7) -.0048(7) .0028(7)
C136 .0254(7) .0214(7) .0308(8) .0032(6) -.0057(6) -.0003(6)
P2 .01428(15) .01877(17) .02199(17) .00071(12) -.00102(13) .00092(14)
C211 .0160(6) .0235(7) .0263(7) -.0016(5) -.0030(5) .0041(6)
C212 .0225(7) .0281(8) .0250(7) -.0057(6) -.0051(5) .0004(6)
C2121 .0357(9) .0414(11) .0260(8) .0014(8) -.0024(7) -.0068(8)
C213 .0320(9) .0356(10) .0278(8) -.0103(7) -.0091(7) .0066(7)
C214 .0284(9) .0394(10) .0402(10) -.0050(8) -.0106(7) .0178(8)
C215 .0237(8) .0404(11) .0453(11) .0079(7) -.0010(7) .0165(9)
C216 .0204(7) .0317(9) .0338(9) .0055(6) .0016(6) .0085(7)
C221 .0226(7) .0208(7) .0311(8) -.0015(6) .0003(6) .0016(6)
C222 .0323(9) .0250(8) .0319(9) .0025(7) .0034(7) .0047(7)
C2221 .0302(9) .0347(9) .0341(9) .0052(7) -.0012(7) .0121(8)
C223 .0570(14) .0219(9) .0540(13) .0026(9) .0010(11) .0089(9)
C224 .0744(17) .0209(9) .0677(17) -.0111(10) .0005(14) -.0008(10)
C225 .0541(14) .0296(10) .0553(14) -.0163(9) -.0066(11) -.0038(9)
C226 .0320(9) .0273(8) .0419(10) -.0070(7) -.0054(8) -.0004(8)
C231 .0217(7) .0285(8) .0234(7) .0071(6) .0014(5) .0050(6)
C232 .0229(7) .0335(9) .0311(8) -.0007(6) .0021(6) .0043(7)
C2321 .0333(10) .0473(12) .0403(11) -.0094(9) .0039(8) .0012(9)
C233 .0356(10) .0355(9) .0301(9) .0084(8) .0045(7) .0035(7)
C234 .0335(9) .0341(9) .0343(9) .0081(7) .0064(7) .0020(8)
C235 .0312(9) .0300(9) .0364(9) .0010(7) -.0002(7) -.0075(7)
C236 .0235(7) .0314(9) .0291(8) .0054(6) .0014(6) -.0023(7)

loop_
_atom_type_symbol
_atom_type_description
_atom_type_oxidation_number
_atom_type_number_in_cell
_atom_type_scat_dispersion_real
_atom_type_scat_dispersion_imag
_atom_type_scat_source
C ? 0 168 .002 .002 'Int Tables Vol IV Tables 2.2B and 2.3.1'
H ? 0 168 0 0 'Int Tables Vol IV Tables 2.2B and 2.3.1'
Ag ? 0 4 -1.085 1.101 'Int Tables Vol IV Tables 2.2B and 2.3.1'
N ? 0 4 .004 .003 'Int Tables Vol IV Tables 2.2B and 2.3.1'
O ? 0 8 .008 .006 'Int Tables Vol IV Tables 2.2B and 2.3.1'
P ? 0 8 .09 .095 'Int Tables Vol IV Tables 2.2B and 2.3.1'

loop_
_geom_angle_atom_site_label_1
_geom_angle_atom_site_label_2
_geom_angle_atom_site_label_3
_geom_angle_site_symmetry_1
_geom_angle_site_symmetry_2
_geom_angle_site_symmetry_3
_geom_angle
_geom_angle_publ_flag
O1 Ag O2 . . . 49.59(6) ?
O1 Ag P1 . . . 117.77(4) ?
O1 Ag P2 . . . 91.86(4) ?
O2 Ag P1 . . . 92.96(4) ?
O2 Ag P2 . . . 116.73(4) ?
P1 Ag P2 . . . 148.031(16) ?
O1 N O2 . . . 113.66(17) ?
Ag O1 N . . . 98.86(13) ?
Ag O2 N . . . 97.86(12) ?
Ag P1 C111 . . . 110.32(5) ?
Ag P1 C121 . . . 108.67(5) ?
Ag P1 C131 . . . 117.83(5) ?
C111 P1 C121 . . . 106.17(7) ?
C111 P1 C131 . . . 108.01(7) ?
C121 P1 C131 . . . 105.14(7) ?
P1 C111 C112 . . . 126.31(12) ?
P1 C111 C116 . . . 114.53(12) ?
C112 C111 C116 . . . 119.14(15) ?
C111 C112 C1121 . . . 124.05(16) ?
C111 C112 C113 . . . 117.73(17) ?
C1121 C112 C113 . . . 118.22(17) ?
C112 C1121 H1121a . . . 109.5 ?
C112 C1121 H1121b . . . 109.6 ?
C112 C1121 H1121c . . . 108.67 ?
H1121a C1121 H1121b . . . 110.0 ?
H1121a C1121 H1121c . . . 109.5 ?
H1121b C1121 H1121c . . . 109.5 ?
C112 C113 C114 . . . 122.5(2) ?
C112 C113 H113 . . . 118.7 ?
C114 C113 H113 . . . 118.8 ?
C113 C114 C115 . . . 119.56(18) ?
C113 C114 H114 . . . 120.1 ?
C115 C114 H114 . . . 120.3 ?
C114 C115 C116 . . . 119.62(17) ?
C114 C115 H115 . . . 120.12 ?
C116 C115 H115 . . . 120.27 ?
C111 C116 C115 . . . 121.43(16) ?
C111 C116 H116 . . . 119.28 ?
C115 C116 H116 . . . 119.29 ?
P1 C121 C122 . . . 120.11(11) ?
P1 C121 C126 . . . 120.22(12) ?
C122 C121 C126 . . . 119.50(14) ?
C121 C122 C1221 . . . 122.77(14) ?
C121 C122 C123 . . . 118.22(14) ?
C1221 C122 C123 . . . 118.99(15) ?
C122 C1221 H1221a . . . 109.40 ?
C122 C1221 H1221b . . . 109.36 ?
C122 C1221 H1221c . . . 109.54 ?
H1221a C1221 H1221b . . . 109.52 ?
H1221a C1221 H1221c . . . 109.54 ?
H1221b C1221 H1221c . . . 109.47 ?
C122 C123 C124 . . . 121.87(17) ?
C122 C123 H123 . . . 119.09 ?
C124 C123 H123 . . . 119.03 ?
C123 C124 C125 . . . 119.60(17) ?
C123 C124 H124 . . . 120.2 ?
C125 C124 H124 . . . 120.22 ?
C124 C125 C126 . . . 119.93(17) ?
C124 C125 H125 . . . 119.86 ?
C126 C125 H125 . . . 120.2 ?
C121 C126 C125 . . . 120.84(16) ?
C121 C126 H126 . . . 119.64 ?
C125 C126 H126 . . . 119.52 ?
P1 C131 C132 . . . 119.91(11) ?
P1 C131 C136 . . . 120.56(12) ?
C132 C131 C136 . . . 119.44(14) ?
C131 C132 C1321 . . . 122.28(14) ?
C131 C132 C133 . . . 118.07(14) ?
C1321 C132 C133 . . . 119.66(15) ?
C132 C1321 H1321a . . . 109.31 ?
C132 C1321 H1321b . . . 109.45 ?
C132 C1321 H1321c . . . 109.12 ?
H1321a C1321 H1321b . . . 109.41 ?
H1321a C1321 H1321c . . . 109.67 ?
H1321b C1321 H1321c . . . 109.87 ?
C132 C133 C134 . . . 121.93(16) ?
C132 C133 H133 . . . 119.02 ?
C134 C133 H133 . . . 119.05 ?
C133 C134 C135 . . . 119.88(16) ?
C133 C134 H134 . . . 120.07 ?
C135 C134 H134 . . . 120.05 ?
C134 C135 C136 . . . 119.65(17) ?
C134 C135 H135 . . . 120.19 ?
C136 C135 H135 . . . 120.16 ?
C131 C136 C135 . . . 121.03(16) ?
C131 C136 H136 . . . 119.46 ?
C135 C136 H136 . . . 119.51 ?
Ag P2 C211 . . . 108.53(5) ?
Ag P2 C221 . . . 118.22(5) ?
Ag P2 C231 . . . 110.40(5) ?
C211 P2 C221 . . . 105.59(8) ?
C211 P2 C231 . . . 106.12(7) ?
C221 P2 C231 . . . 107.27(8) ?
P2 C211 C212 . . . 120.29(12) ?
P2 C211 C216 . . . 119.92(13) ?
C212 C211 C216 . . . 119.49(15) ?
C211 C212 C2121 . . . 122.68(15) ?
C211 C212 C213 . . . 118.25(16) ?
C2121 C212 C213 . . . 119.05(16) ?
C212 C2121 H2121a . . . 109.32 ?
C212 C2121 H2121b . . . 109.30 ?
C212 C2121 H2121c . . . 109.37 ?
H2121a C2121 H2121b . . . 109.6 ?
H2121a C2121 H2121c . . . 109.6 ?
H2121b C2121 H2121c . . . 109.6 ?
C212 C213 C214 . . . 121.74(17) ?
C212 C213 H213 . . . 119.18 ?
C214 C213 H213 . . . 119.08 ?
C213 C214 C215 . . . 119.57(18) ?
C213 C214 H214 . . . 120.2 ?
C215 C214 H214 . . . 120.2 ?
C214 C215 C216 . . . 120.29(18) ?
C214 C215 H215 . . . 119.8 ?
C216 C215 H215 . . . 119.9 ?
C211 C216 C215 . . . 120.60(17) ?
C211 C216 H216 . . . 119.76 ?
C215 C216 H216 . . . 119.64 ?
P2 C221 C222 . . . 119.58(13) ?
P2 C221 C226 . . . 120.86(13) ?
C222 C221 C226 . . . 119.54(16) ?
C221 C222 C2221 . . . 122.55(16) ?
C221 C222 C223 . . . 118.20(18) ?
C2221 C222 C223 . . . 119.26(18) ?
C222 C2221 H2221a . . . 109.66 ?
C222 C2221 H2221b . . . 109.32 ?
C222 C2221 H2221c . . . 108.76 ?
H2221a C2221 H2221b . . . 109.6 ?
H2221a C2221 H2221c . . . 110.0 ?
H2221b C2221 H2221c . . . 109.51 ?
C222 C223 C224 . . . 121.7(2) ?
C222 C223 H223 . . . 119.3 ?
C224 C223 H223 . . . 119.1 ?
C223 C224 C225 . . . 120.1(2) ?
C223 C224 H224 . . . 120.1 ?
C225 C224 H224 . . . 119.8 ?
C224 C225 C226 . . . 119.3(2) ?
C224 C225 H225 . . . 120.3 ?
C226 C225 H225 . . . 120.4 ?
C221 C226 C225 . . . 121.19(18) ?
C221 C226 H226 . . . 119.44 ?
C225 C226 H226 . . . 119.4 ?
P2 C231 C232 . . . 127.38(13) ?
P2 C231 C236 . . . 113.69(12) ?
C232 C231 C236 . . . 118.90(16) ?
C231 C232 C2321 . . . 123.51(17) ?
C231 C232 C233 . . . 118.75(17) ?
C2321 C232 C233 . . . 117.74(17) ?
C232 C2321 H2321a . . . 109.97 ?
C232 C2321 H2321b . . . 109.7 ?
C232 C2321 H2321c . . . 108.9 ?
H2321a C2321 H2321b . . . 109.3 ?
H2321a C2321 H2321c . . . 109.6 ?
H2321b C2321 H2321c . . . 109.2 ?
C232 C233 C234 . . . 121.34(18) ?
C232 C233 H233 . . . 119.4 ?
C234 C233 H233 . . . 119.2 ?
C233 C234 C235 . . . 120.35(18) ?
C233 C234 H234 . . . 119.8 ?
C235 C234 H234 . . . 119.8 ?
C234 C235 C236 . . . 119.82(17) ?
C234 C235 H235 . . . 120.1 ?
C236 C235 H235 . . . 120.10 ?
C231 C236 C235 . . . 120.83(16) ?
C231 C236 H236 . . . 119.45 ?
C235 C236 H236 . . . 119.72 ?

loop_
_geom_bond_atom_site_label_1
_geom_bond_atom_site_label_2
_geom_bond_site_symmetry_1
_geom_bond_site_symmetry_2
_geom_bond_distance
_geom_bond_publ_flag
Ag O1 . . 2.4712(18) ?
Ag O2 . . 2.4946(16) ?
Ag P1 . . 2.4416(5) ?
Ag P2 . . 2.4437(5) ?
N O1 . . 1.247(3) ?
N O2 . . 1.241(2) ?
P1 C111 . . 1.8320(16) ?
P1 C121 . . 1.8291(15) ?
P1 C131 . . 1.8300(16) ?
C111 C112 . . 1.411(2) ?
C111 C116 . . 1.401(2) ?
C112 C1121 . . 1.508(3) ?
C112 C113 . . 1.399(3) ?
C1121 H1121a . . .947 ?
C1121 H1121b . . .947 ?
C1121 H1121c . . .954 ?
C113 C114 . . 1.380(3) ?
C113 H113 . . .951 ?
C114 C115 . . 1.378(3) ?
C114 H114 . . .949 ?
C115 C116 . . 1.387(2) ?
C115 H115 . . .949 ?
C116 H116 . . .9496 ?
C121 C122 . . 1.411(2) ?
C121 C126 . . 1.395(2) ?
C122 C1221 . . 1.508(2) ?
C122 C123 . . 1.393(2) ?
C1221 H1221a . . .9494 ?
C1221 H1221b . . .9502 ?
C1221 H1221c . . .9496 ?
C123 C124 . . 1.387(3) ?
C123 H123 . . .9488 ?
C124 C125 . . 1.378(3) ?
C124 H124 . . .9487 ?
C125 C126 . . 1.391(2) ?
C125 H125 . . .9490 ?
C126 H126 . . .9503 ?
C131 C132 . . 1.410(2) ?
C131 C136 . . 1.401(2) ?
C132 C1321 . . 1.505(2) ?
C132 C133 . . 1.401(2) ?
C1321 H1321a . . .9516 ?
C1321 H1321b . . .9491 ?
C1321 H1321c . . .947 ?
C133 C134 . . 1.382(3) ?
C133 H133 . . .9508 ?
C134 C135 . . 1.382(3) ?
C134 H134 . . .9503 ?
C135 C136 . . 1.390(3) ?
C135 H135 . . .9503 ?
C136 H136 . . .9501 ?
P2 C211 . . 1.8261(16) ?
P2 C221 . . 1.8276(17) ?
P2 C231 . . 1.8407(17) ?
C211 C212 . . 1.411(2) ?
C211 C216 . . 1.397(2) ?
C212 C2121 . . 1.505(3) ?
C212 C213 . . 1.401(3) ?
C2121 H2121a . . .949 ?
C2121 H2121b . . .950 ?
C2121 H2121c . . .9493 ?
C213 C214 . . 1.386(3) ?
C213 H213 . . .9476 ?
C214 C215 . . 1.376(3) ?
C214 H214 . . .948 ?
C215 C216 . . 1.393(3) ?
C215 H215 . . .951 ?
C216 H216 . . .9518 ?
C221 C222 . . 1.406(2) ?
C221 C226 . . 1.400(3) ?
C222 C2221 . . 1.504(3) ?
C222 C223 . . 1.394(3) ?
C2221 H2221a . . .947 ?
C2221 H2221b . . .952 ?
C2221 H2221c . . .949 ?
C223 C224 . . 1.387(4) ?
C223 H223 . . .948 ?
C224 C225 . . 1.382(3) ?
C224 H224 . . .950 ?
C225 C226 . . 1.385(3) ?
C225 H225 . . .948 ?
C226 H226 . . .950 ?
C231 C232 . . 1.399(2) ?
C231 C236 . . 1.429(2) ?
C232 C2321 . . 1.498(3) ?
C232 C233 . . 1.411(3) ?
C2321 H2321a . . .949 ?
C2321 H2321b . . .953 ?
C2321 H2321c . . .952 ?
C233 C234 . . 1.382(3) ?
C233 H233 . . .946 ?
C234 C235 . . 1.383(3) ?
C234 H234 . . .953 ?
C235 C236 . . 1.383(3) ?
C235 H235 . . .951 ?
C236 H236 . . .9478 ?
